data_7221613
loop_
_publ_author_name
'Zhang, Xiutang'
'Fan, Liming'
'Fan, Weiliu'
'Li, Bin'
'Zhao, Xian'

_publ_section_title
;
 Assembly of a series of d10coordination polymers based on W-shaped
 1,3-di(2&#x2032;,4&#x2032;-dicarboxyphenyl)benzene: from syntheses,
 structural diversity, luminescence, to photocatalytic properties
;
_journal_issue 35
_journal_name_full CrystEngComm
_journal_page_first 6681
_journal_paper_doi 10.1039/C5CE01157D
_journal_volume 17
_journal_year 2015
_chemical_formula_sum 'C36 H24 N4 O8 Zn2'
_chemical_formula_weight 771.33
_chemical_name_systematic
; 
 ? 
;
_space_group_IT_number 14
_symmetry_cell_setting monoclinic
_symmetry_space_group_name_Hall '-P 2yn'
_symmetry_space_group_name_H-M 'P 1 21/n 1'
_atom_sites_solution_hydrogens geom
_atom_sites_solution_primary direct
_atom_sites_solution_secondary difmap
_audit_creation_method SHELXL-97
_audit_update_record
;
2015-02-14 deposited with the CCDC.
2015-07-22 downloaded from the CCDC.
;
_cell_angle_alpha 90.00
_cell_angle_beta 105.911(3)
_cell_angle_gamma 90.00
_cell_formula_units_Z 4
_cell_length_a 15.3901(12)
_cell_length_b 9.9023(8)
_cell_length_c 21.9596(17)
_cell_measurement_reflns_used 6588
_cell_measurement_temperature 296(2)
_cell_measurement_theta_max 22.84
_cell_measurement_theta_min 3.36
_cell_volume 3218.4(4)
_computing_cell_refinement 'Bruker SMART'
_computing_data_collection 'Bruker SMART'
_computing_data_reduction 'Bruker SAINT'
_computing_molecular_graphics 'Bruker SHELXTL'
_computing_publication_material 'Bruker SHELXTL'
_computing_structure_refinement 'SHELXL-97 (Sheldrick, 1997)'
_computing_structure_solution 'SHELXS-97 (Sheldrick, 1990)'
_diffrn_ambient_temperature 296(2)
_diffrn_measured_fraction_theta_full 0.998
_diffrn_measured_fraction_theta_max 0.998
_diffrn_measurement_device_type 'CCD area detector'
_diffrn_measurement_method 'phi and omega scans'
_diffrn_radiation_monochromator graphite
_diffrn_radiation_source 'fine-focus sealed tube'
_diffrn_radiation_type MoK\a
_diffrn_radiation_wavelength 0.71073
_diffrn_reflns_av_R_equivalents 0.1230
_diffrn_reflns_av_sigmaI/netI 0.0889
_diffrn_reflns_limit_h_max 18
_diffrn_reflns_limit_h_min -18
_diffrn_reflns_limit_k_max 11
_diffrn_reflns_limit_k_min -11
_diffrn_reflns_limit_l_max 26
_diffrn_reflns_limit_l_min -26
_diffrn_reflns_number 41862
_diffrn_reflns_theta_full 25.00
_diffrn_reflns_theta_max 25.00
_diffrn_reflns_theta_min 2.90
_exptl_absorpt_coefficient_mu 1.552
_exptl_absorpt_correction_T_max 0.8846
_exptl_absorpt_correction_T_min 0.8296
_exptl_absorpt_correction_type multi-scan
_exptl_absorpt_process_details '(SADABS; Bruker, 2001)'
_exptl_crystal_colour colorless
_exptl_crystal_density_diffrn 1.592
_exptl_crystal_density_method 'not measured'
_exptl_crystal_description block
_exptl_crystal_F_000 1568
_exptl_crystal_size_max 0.13
_exptl_crystal_size_mid 0.08
_exptl_crystal_size_min 0.08
_refine_diff_density_max 0.505
_refine_diff_density_min -0.475
_refine_diff_density_rms 0.138
_refine_ls_extinction_method none
_refine_ls_goodness_of_fit_ref 1.005
_refine_ls_hydrogen_treatment mixed
_refine_ls_matrix_type full
_refine_ls_number_parameters 451
_refine_ls_number_reflns 5662
_refine_ls_number_restraints 0
_refine_ls_restrained_S_all 1.005
_refine_ls_R_factor_all 0.1057
_refine_ls_R_factor_gt 0.0482
_refine_ls_shift/su_max 0.001
_refine_ls_shift/su_mean 0.000
_refine_ls_structure_factor_coef Fsqd
_refine_ls_weighting_details 'calc w=1/[\s^2^(Fo^2^)+(0.0620P)^2^+0.0000P] where P=(Fo^2^+2Fc^2^)/3'
_refine_ls_weighting_scheme calc
_refine_ls_wR_factor_gt 0.0963
_refine_ls_wR_factor_ref 0.1215
_reflns_number_gt 3559
_reflns_number_total 5662
_reflns_threshold_expression >2sigma(I)
_cod_data_source_file c5ce01157d2.cif
_cod_data_source_block z
_cod_depositor_comments
;
The following automatic conversions were performed:

'_symmetry_cell_setting' value 'Monoclinic' changed to 'monoclinic'
according to
/usr/data/users/saulius/crontab/automatic-downloads/rss-feeds/RSC/lib/dictionaries/cif_core.dic
dictionary named 'cif_core.dic' version 2.4.2 from 2011-04-26.

Automatic conversion script
Id: cif_fix_values 3271 2015-04-21 07:52:19Z andrius 

 Adding full bibliography for 7221611--7221615.cif.
;
_cod_original_sg_symbol_H-M P2(1)/n
_cod_database_code 7221613

loop_
_symmetry_equiv_pos_as_xyz
'x, y, z'
'-x+1/2, y+1/2, -z+1/2'
'-x, -y, -z'
'x-1/2, -y-1/2, z-1/2'

loop_
_atom_site_label
_atom_site_type_symbol
_atom_site_fract_x
_atom_site_fract_y
_atom_site_fract_z
_atom_site_U_iso_or_equiv
_atom_site_adp_type
_atom_site_occupancy
_atom_site_symmetry_multiplicity
_atom_site_calc_flag
_atom_site_refinement_flags
C1 C 0.6660(3) 0.4384(5) 0.0107(2) 0.0316(12) Uani 1 1 d .
C2 C 0.7655(3) 0.4200(5) 0.0205(2) 0.0299(11) Uani 1 1 d .
C3 C 0.7960(3) 0.3094(5) -0.0074(2) 0.0314(11) Uani 1 1 d .
H3 H 0.7544 0.2469 -0.0300 0.038 Uiso 1 1 calc R
C4 C 0.8869(3) 0.2911(5) -0.0019(2) 0.0302(11) Uani 1 1 d .
C5 C 0.9487(3) 0.3849(5) 0.0318(2) 0.0379(13) Uani 1 1 d .
H5 H 1.0100 0.3737 0.0358 0.045 Uiso 1 1 calc R
C6 C 0.9194(3) 0.4938(5) 0.0591(2) 0.0399(13) Uani 1 1 d .
H6 H 0.9615 0.5564 0.0809 0.048 Uiso 1 1 calc R
C7 C 0.8286(3) 0.5137(5) 0.0551(2) 0.0323(12) Uani 1 1 d .
C8 C 0.9198(4) 0.1679(5) -0.0276(2) 0.0342(12) Uani 1 1 d .
C9 C 0.8025(3) 0.6283(5) 0.0904(2) 0.0296(11) Uani 1 1 d .
C10 C 0.8308(3) 0.7584(5) 0.0837(2) 0.0429(14) Uani 1 1 d .
H10 H 0.8653 0.7752 0.0557 0.052 Uiso 1 1 calc R
C11 C 0.8090(3) 0.8639(5) 0.1178(2) 0.0463(14) Uani 1 1 d .
H11 H 0.8291 0.9509 0.1130 0.056 Uiso 1 1 calc R
C12 C 0.7570(3) 0.8397(5) 0.1592(2) 0.0427(13) Uani 1 1 d .
H12 H 0.7421 0.9108 0.1821 0.051 Uiso 1 1 calc R
C13 C 0.7272(3) 0.7108(5) 0.1665(2) 0.0321(11) Uani 1 1 d .
C14 C 0.7510(3) 0.6068(4) 0.1319(2) 0.0313(12) Uani 1 1 d .
H14 H 0.7315 0.5196 0.1369 0.038 Uiso 1 1 calc R
C15 C 0.6676(3) 0.6825(4) 0.2085(2) 0.0306(11) Uani 1 1 d .
C16 C 0.5886(3) 0.6060(4) 0.1868(2) 0.0276(11) Uani 1 1 d .
C17 C 0.5382(3) 0.5739(5) 0.2278(2) 0.0298(11) Uani 1 1 d .
H17 H 0.4871 0.5201 0.2134 0.036 Uiso 1 1 calc R
C18 C 0.5611(3) 0.6189(4) 0.2894(2) 0.0290(11) Uani 1 1 d .
C19 C 0.6381(3) 0.6969(5) 0.3109(2) 0.0360(12) Uani 1 1 d .
H19 H 0.6541 0.7293 0.3523 0.043 Uiso 1 1 calc R
C20 C 0.6909(3) 0.7265(5) 0.2713(2) 0.0370(12) Uani 1 1 d .
H20 H 0.7433 0.7770 0.2866 0.044 Uiso 1 1 calc R
C21 C 0.5525(3) 0.5668(5) 0.1181(2) 0.0305(11) Uani 1 1 d .
C22 C 0.5030(3) 0.5827(5) 0.3315(2) 0.0366(12) Uani 1 1 d .
C23 C 0.4944(5) 0.1389(6) 0.1068(3) 0.076(2) Uani 1 1 d .
H23 H 0.5309 0.1933 0.1381 0.092 Uiso 1 1 calc R
C24 C 0.4110(4) 0.0697(6) 0.0172(3) 0.0687(19) Uani 1 1 d .
H24 H 0.3790 0.0660 -0.0254 0.082 Uiso 1 1 calc R
C25 C 0.4161(6) -0.0297(7) 0.0611(6) 0.109(4) Uani 1 1 d .
H25 H 0.3879 -0.1135 0.0537 0.130 Uiso 1 1 calc R
C26 C 0.4894(9) -0.0554(10) 0.1787(5) 0.189(6) Uani 1 1 d .
H26A H 0.5544 -0.0613 0.1961 0.227 Uiso 1 1 calc R
H26B H 0.4656 -0.1466 0.1729 0.227 Uiso 1 1 calc R
C27 C 0.4503(7) 0.0168(9) 0.2240(4) 0.093(3) Uani 1 1 d .
C28 C 0.4535(9) 0.1898(11) 0.2978(5) 0.132(5) Uani 1 1 d .
H28 H 0.4810 0.2665 0.3190 0.158 Uiso 1 1 calc R
C29 C 0.4943(7) 0.1248(13) 0.2596(6) 0.116(4) Uani 1 1 d .
H29 H 0.5510 0.1517 0.2570 0.139 Uiso 1 1 calc R
C30 C 0.3755(8) 0.1493(9) 0.3068(4) 0.102(3) Uani 1 1 d .
H30 H 0.3514 0.1948 0.3355 0.123 Uiso 1 1 calc R
C31 C 0.3307(5) 0.0410(8) 0.2740(4) 0.0700(19) Uani 1 1 d .
C32 C 0.3669(5) -0.0222(6) 0.2316(3) 0.074(2) Uani 1 1 d .
H32 H 0.3354 -0.0927 0.2073 0.089 Uiso 1 1 calc R
C33 C 0.2454(5) -0.0117(9) 0.2872(4) 0.121(3) Uani 1 1 d .
H33A H 0.2144 0.0622 0.3013 0.145 Uiso 1 1 calc R
H33B H 0.2056 -0.0474 0.2484 0.145 Uiso 1 1 calc R
C34 C 0.3344(4) -0.1999(7) 0.3499(3) 0.079(2) Uani 1 1 d .
H34 H 0.3815 -0.1959 0.3310 0.095 Uiso 1 1 calc R
C35 C 0.2128(4) -0.1528(8) 0.3725(3) 0.084(2) Uani 1 1 d .
H35 H 0.1587 -0.1125 0.3738 0.100 Uiso 1 1 calc R
C36 C 0.2538(4) -0.2574(7) 0.4075(3) 0.075(2) Uani 1 1 d .
H36 H 0.2319 -0.3028 0.4373 0.090 Uiso 1 1 calc R
N1 N 0.4618(3) 0.1752(4) 0.0474(2) 0.0417(11) Uani 1 1 d .
N2 N 0.4685(6) 0.0141(6) 0.1165(4) 0.099(2) Uani 1 1 d .
N3 N 0.2648(3) -0.1177(5) 0.3355(2) 0.0630(14) Uani 1 1 d .
N4 N 0.3310(3) -0.2873(4) 0.39311(19) 0.0449(11) Uani 1 1 d .
O1 O 0.6333(2) 0.5517(3) -0.00619(15) 0.0393(8) Uani 1 1 d .
O2 O 0.6226(2) 0.3361(3) 0.02003(16) 0.0428(9) Uani 1 1 d .
O3 O 0.8636(2) 0.0903(4) -0.06203(17) 0.0481(9) Uani 1 1 d .
O4 O 1.0042(2) 0.1443(3) -0.01365(15) 0.0396(8) Uani 1 1 d .
O5 O 0.4310(3) 0.5257(5) 0.31032(17) 0.0702(13) Uani 1 1 d .
O6 O 0.5306(2) 0.6147(4) 0.38921(15) 0.0479(10) Uani 1 1 d .
O7 O 0.5327(2) 0.4455(3) 0.10594(14) 0.0422(9) Uani 1 1 d .
O8 O 0.5425(2) 0.6615(3) 0.07862(14) 0.0363(8) Uani 1 1 d .
Zn1 Zn 0.48892(3) 0.35573(5) 0.01705(2) 0.02603(17) Uani 1 1 d .
Zn2 Zn 0.42830(4) 0.57505(6) 0.42421(3) 0.0386(2) Uani 1 1 d .

loop_
_atom_site_aniso_label
_atom_site_aniso_U_11
_atom_site_aniso_U_22
_atom_site_aniso_U_33
_atom_site_aniso_U_23
_atom_site_aniso_U_13
_atom_site_aniso_U_12
C1 0.033(3) 0.039(3) 0.024(3) -0.010(2) 0.012(2) 0.001(3)
C2 0.031(3) 0.033(3) 0.029(3) 0.000(2) 0.014(2) 0.002(2)
C3 0.033(3) 0.033(3) 0.031(3) -0.007(2) 0.014(2) 0.003(2)
C4 0.034(3) 0.033(3) 0.030(3) -0.002(2) 0.018(2) 0.008(2)
C5 0.031(3) 0.047(3) 0.043(3) 0.001(3) 0.022(3) 0.006(3)
C6 0.035(3) 0.042(3) 0.049(3) -0.010(3) 0.022(3) -0.008(3)
C7 0.034(3) 0.034(3) 0.036(3) -0.001(2) 0.023(2) 0.001(2)
C8 0.038(3) 0.039(3) 0.033(3) 0.010(2) 0.022(3) 0.011(3)
C9 0.028(3) 0.031(3) 0.035(3) -0.009(2) 0.017(2) -0.005(2)
C10 0.046(3) 0.043(3) 0.052(3) -0.013(3) 0.035(3) -0.016(3)
C11 0.054(4) 0.034(3) 0.060(4) -0.014(3) 0.032(3) -0.017(3)
C12 0.056(4) 0.035(3) 0.048(3) -0.016(3) 0.033(3) -0.010(3)
C13 0.035(3) 0.035(3) 0.031(3) -0.010(2) 0.018(2) -0.003(2)
C14 0.036(3) 0.025(3) 0.037(3) -0.001(2) 0.016(2) -0.005(2)
C15 0.039(3) 0.031(3) 0.027(3) -0.004(2) 0.019(2) -0.001(2)
C16 0.032(3) 0.029(3) 0.024(2) -0.002(2) 0.012(2) 0.001(2)
C17 0.031(3) 0.032(3) 0.029(3) -0.006(2) 0.012(2) -0.006(2)
C18 0.031(3) 0.036(3) 0.022(3) -0.004(2) 0.010(2) -0.002(2)
C19 0.046(3) 0.041(3) 0.023(3) -0.008(2) 0.013(2) 0.001(3)
C20 0.038(3) 0.038(3) 0.039(3) -0.014(2) 0.017(3) -0.015(2)
C21 0.027(3) 0.042(3) 0.027(3) -0.007(3) 0.014(2) 0.002(2)
C22 0.035(3) 0.049(3) 0.030(3) 0.000(3) 0.015(3) 0.005(3)
C23 0.131(6) 0.035(4) 0.081(5) 0.020(4) 0.060(5) 0.016(4)
C24 0.073(4) 0.044(4) 0.109(5) -0.020(4) 0.058(4) -0.022(3)
C25 0.133(8) 0.027(4) 0.213(11) -0.008(6) 0.127(8) -0.026(4)
C26 0.302(15) 0.125(8) 0.221(11) 0.145(8) 0.206(12) 0.128(9)
C27 0.114(7) 0.072(6) 0.107(7) 0.066(5) 0.055(6) 0.026(5)
C28 0.153(11) 0.102(8) 0.105(9) 0.044(7) -0.026(7) -0.061(8)
C29 0.088(7) 0.132(11) 0.122(9) 0.081(8) 0.016(6) -0.011(7)
C30 0.176(10) 0.065(6) 0.060(5) 0.017(4) 0.021(6) 0.010(6)
C31 0.073(5) 0.064(5) 0.065(5) 0.039(4) 0.005(4) 0.015(4)
C32 0.100(6) 0.049(4) 0.069(5) 0.023(4) 0.015(4) -0.001(4)
C33 0.077(6) 0.147(8) 0.142(8) 0.093(7) 0.035(5) 0.045(5)
C34 0.057(4) 0.110(6) 0.083(5) 0.057(5) 0.040(4) 0.037(4)
C35 0.062(4) 0.110(6) 0.093(5) 0.031(5) 0.046(4) 0.037(4)
C36 0.064(5) 0.099(6) 0.075(5) 0.030(4) 0.042(4) 0.015(4)
N1 0.058(3) 0.022(2) 0.056(3) -0.003(2) 0.035(3) -0.001(2)
N2 0.161(7) 0.028(4) 0.146(6) 0.030(4) 0.107(6) 0.025(4)
N3 0.045(3) 0.078(4) 0.065(3) 0.033(3) 0.014(3) 0.024(3)
N4 0.037(3) 0.058(3) 0.042(3) 0.015(2) 0.015(2) 0.008(2)
O1 0.040(2) 0.037(2) 0.046(2) -0.0034(17) 0.0201(17) 0.0089(17)
O2 0.032(2) 0.036(2) 0.063(2) -0.0054(18) 0.0182(18) -0.0041(16)
O3 0.043(2) 0.048(2) 0.054(2) -0.019(2) 0.0141(19) 0.0081(19)
O4 0.041(2) 0.046(2) 0.041(2) 0.0046(17) 0.0270(17) 0.0103(18)
O5 0.054(3) 0.116(4) 0.049(2) -0.019(2) 0.029(2) -0.038(3)
O6 0.053(2) 0.070(3) 0.028(2) -0.0035(18) 0.0248(18) -0.0096(19)
O7 0.061(2) 0.036(2) 0.0280(19) -0.0077(16) 0.0087(17) -0.0082(18)
O8 0.049(2) 0.036(2) 0.0268(18) -0.0005(16) 0.0145(16) -0.0024(17)
Zn1 0.0334(3) 0.0209(3) 0.0270(3) -0.0007(2) 0.0138(2) -0.0010(2)
Zn2 0.0365(4) 0.0448(4) 0.0381(4) 0.0069(3) 0.0161(3) -0.0058(3)

loop_
_atom_type_symbol
_atom_type_description
_atom_type_scat_dispersion_real
_atom_type_scat_dispersion_imag
_atom_type_scat_source
C C 0.0033 0.0016 'International Tables Vol C Tables 4.2.6.8 and 6.1.1.4'
H H 0.0000 0.0000 'International Tables Vol C Tables 4.2.6.8 and 6.1.1.4'
N N 0.0061 0.0033 'International Tables Vol C Tables 4.2.6.8 and 6.1.1.4'
O O 0.0106 0.0060 'International Tables Vol C Tables 4.2.6.8 and 6.1.1.4'
Zn Zn 0.2839 1.4301 'International Tables Vol C Tables 4.2.6.8 and 6.1.1.4'

loop_
_geom_angle_atom_site_label_1
_geom_angle_atom_site_label_2
_geom_angle_atom_site_label_3
_geom_angle
_geom_angle_site_symmetry_1
_geom_angle_site_symmetry_3
O1 C1 O2 125.8(4) . .
O1 C1 C2 117.8(4) . .
O2 C1 C2 116.4(4) . .
C3 C2 C7 119.3(4) . .
C3 C2 C1 119.1(4) . .
C7 C2 C1 121.6(4) . .
C4 C3 C2 121.2(4) . .
C4 C3 H3 119.4 . .
C2 C3 H3 119.4 . .
C3 C4 C5 119.2(4) . .
C3 C4 C8 121.0(4) . .
C5 C4 C8 119.6(4) . .
C6 C5 C4 120.0(4) . .
C6 C5 H5 120.0 . .
C4 C5 H5 120.0 . .
C5 C6 C7 122.1(5) . .
C5 C6 H6 119.0 . .
C7 C6 H6 119.0 . .
C6 C7 C2 118.2(4) . .
C6 C7 C9 119.0(4) . .
C2 C7 C9 122.7(4) . .
O3 C8 O4 121.7(4) . .
O3 C8 C4 118.9(4) . .
O4 C8 C4 119.4(5) . .
C10 C9 C14 118.0(4) . .
C10 C9 C7 121.3(4) . .
C14 C9 C7 120.7(4) . .
C11 C10 C9 121.3(4) . .
C11 C10 H10 119.4 . .
C9 C10 H10 119.4 . .
C10 C11 C12 119.6(5) . .
C10 C11 H11 120.2 . .
C12 C11 H11 120.2 . .
C13 C12 C11 120.4(4) . .
C13 C12 H12 119.8 . .
C11 C12 H12 119.8 . .
C12 C13 C14 118.4(4) . .
C12 C13 C15 121.7(4) . .
C14 C13 C15 119.9(4) . .
C9 C14 C13 122.3(4) . .
C9 C14 H14 118.9 . .
C13 C14 H14 118.9 . .
C20 C15 C16 118.0(4) . .
C20 C15 C13 121.1(4) . .
C16 C15 C13 120.9(4) . .
C17 C16 C15 119.6(4) . .
C17 C16 C21 118.4(4) . .
C15 C16 C21 121.8(4) . .
C16 C17 C18 121.9(4) . .
C16 C17 H17 119.0 . .
C18 C17 H17 119.0 . .
C17 C18 C19 118.8(4) . .
C17 C18 C22 119.6(4) . .
C19 C18 C22 121.6(4) . .
C20 C19 C18 120.1(4) . .
C20 C19 H19 119.9 . .
C18 C19 H19 119.9 . .
C19 C20 C15 121.5(4) . .
C19 C20 H20 119.3 . .
C15 C20 H20 119.3 . .
O7 C21 O8 126.3(4) . .
O7 C21 C16 117.6(4) . .
O8 C21 C16 116.1(4) . .
O5 C22 O6 121.4(4) . .
O5 C22 C18 120.8(4) . .
O6 C22 C18 117.8(5) . .
O5 C22 Zn2 74.5(3) . .
O6 C22 Zn2 47.1(2) . .
C18 C22 Zn2 163.5(4) . .
N1 C23 N2 111.3(7) . .
N1 C23 H23 124.4 . .
N2 C23 H23 124.4 . .
C25 C24 N1 107.1(7) . .
C25 C24 H24 126.4 . .
N1 C24 H24 126.4 . .
N2 C25 C24 108.3(6) . .
N2 C25 H25 125.9 . .
C24 C25 H25 125.9 . .
N2 C26 C27 111.7(6) . .
N2 C26 H26A 109.3 . .
C27 C26 H26A 109.3 . .
N2 C26 H26B 109.3 . .
C27 C26 H26B 109.3 . .
H26A C26 H26B 108.0 . .
C29 C27 C32 118.0(9) . .
C29 C27 C26 121.8(11) . .
C32 C27 C26 120.3(11) . .
C30 C28 C29 122.9(11) . .
C30 C28 H28 118.5 . .
C29 C28 H28 118.6 . .
C28 C29 C27 118.9(10) . .
C28 C29 H29 120.5 . .
C27 C29 H29 120.6 . .
C28 C30 C31 120.2(10) . .
C28 C30 H30 119.9 . .
C31 C30 H30 119.9 . .
C32 C31 C30 118.6(8) . .
C32 C31 C33 120.8(8) . .
C30 C31 C33 120.5(9) . .
C31 C32 C27 121.2(8) . .
C31 C32 H32 119.4 . .
C27 C32 H32 119.4 . .
N3 C33 C31 111.8(5) . .
N3 C33 H33A 109.2 . .
C31 C33 H33A 109.2 . .
N3 C33 H33B 109.3 . .
C31 C33 H33B 109.3 . .
H33A C33 H33B 107.9 . .
N4 C34 N3 113.4(5) . .
N4 C34 H34 123.3 . .
N3 C34 H34 123.3 . .
N3 C35 C36 106.5(5) . .
N3 C35 H35 126.8 . .
C36 C35 H35 126.8 . .
C35 C36 N4 110.1(6) . .
C35 C36 H36 125.0 . .
N4 C36 H36 125.0 . .
C23 N1 C24 106.6(5) . .
C23 N1 Zn1 121.3(4) . .
C24 N1 Zn1 132.1(4) . .
C25 N2 C23 106.7(7) . .
C25 N2 C26 127.8(9) . .
C23 N2 C26 125.3(9) . .
C34 N3 C35 106.1(5) . .
C34 N3 C33 127.6(5) . .
C35 N3 C33 126.3(5) . .
C34 N4 C36 103.9(5) . .
C34 N4 Zn2 121.9(4) . 1_545
C36 N4 Zn2 134.2(4) . 1_545
C1 O1 Zn1 136.3(3) . 3_665
C1 O2 Zn1 119.3(3) . .
C8 O3 Zn2 107.9(3) . 4_665
C8 O4 Zn2 120.2(3) . 2_645
C22 O6 Zn2 104.9(3) . .
C21 O7 Zn1 127.5(3) . .
C21 O8 Zn1 126.9(3) . 3_665
N1 Zn1 O8 104.96(16) . 3_665
N1 Zn1 O1 99.83(15) . 3_665
O8 Zn1 O1 88.10(13) 3_665 3_665
N1 Zn1 O2 101.82(15) . .
O8 Zn1 O2 88.68(13) 3_665 .
O1 Zn1 O2 158.21(13) 3_665 .
N1 Zn1 O7 96.52(16) . .
O8 Zn1 O7 158.52(13) 3_665 .
O1 Zn1 O7 88.21(13) 3_665 .
O2 Zn1 O7 86.94(13) . .
N1 Zn1 Zn1 171.13(11) . 3_665
O8 Zn1 Zn1 80.37(9) 3_665 3_665
O1 Zn1 Zn1 73.00(9) 3_665 3_665
O2 Zn1 Zn1 85.22(9) . 3_665
O7 Zn1 Zn1 78.31(9) . 3_665
O6 Zn2 O3 135.39(15) . 4_566
O6 Zn2 N4 109.51(16) . 1_565
O3 Zn2 N4 104.77(17) 4_566 1_565
O6 Zn2 O4 93.28(13) . 2_655
O3 Zn2 O4 105.74(13) 4_566 2_655
N4 Zn2 O4 103.43(15) 1_565 2_655
O6 Zn2 C22 27.98(14) . .
O3 Zn2 C22 119.46(16) 4_566 .
N4 Zn2 C22 99.38(16) 1_565 .
O4 Zn2 C22 121.24(15) 2_655 .

loop_
_geom_bond_atom_site_label_1
_geom_bond_atom_site_label_2
_geom_bond_distance
_geom_bond_site_symmetry_2
C1 O1 1.244(5) .
C1 O2 1.260(5) .
C1 C2 1.499(6) .
C2 C3 1.397(6) .
C2 C7 1.406(6) .
C3 C4 1.383(6) .
C3 H3 0.9300 .
C4 C5 1.389(6) .
C4 C8 1.490(6) .
C5 C6 1.369(6) .
C5 H5 0.9300 .
C6 C7 1.391(6) .
C6 H6 0.9300 .
C7 C9 1.488(6) .
C8 O3 1.246(6) .
C8 O4 1.271(5) .
C9 C10 1.380(6) .
C9 C14 1.380(6) .
C10 C11 1.379(6) .
C10 H10 0.9300 .
C11 C12 1.388(6) .
C11 H11 0.9300 .
C12 C13 1.381(6) .
C12 H12 0.9300 .
C13 C14 1.387(6) .
C13 C15 1.494(6) .
C14 H14 0.9300 .
C15 C20 1.395(6) .
C15 C16 1.401(6) .
C16 C17 1.378(6) .
C16 C21 1.508(6) .
C17 C18 1.375(6) .
C17 H17 0.9300 .
C18 C19 1.384(6) .
C18 C22 1.495(6) .
C19 C20 1.376(6) .
C19 H19 0.9300 .
C20 H20 0.9300 .
C21 O7 1.250(5) .
C21 O8 1.258(5) .
C22 O5 1.216(6) .
C22 O6 1.262(5) .
C22 Zn2 2.600(5) .
C23 N1 1.314(7) .
C23 N2 1.334(8) .
C23 H23 0.9300 .
C24 C25 1.365(10) .
C24 N1 1.363(7) .
C24 H24 0.9300 .
C25 N2 1.334(11) .
C25 H25 0.9300 .
C26 N2 1.484(10) .
C26 C27 1.479(11) .
C26 H26A 0.9700 .
C26 H26B 0.9700 .
C27 C29 1.387(12) .
C27 C32 1.394(10) .
C28 C30 1.330(12) .
C28 C29 1.342(13) .
C28 H28 0.9300 .
C29 H29 0.9300 .
C30 C31 1.369(10) .
C30 H30 0.9300 .
C31 C32 1.360(9) .
C31 C33 1.512(9) .
C32 H32 0.9300 .
C33 N3 1.463(7) .
C33 H33A 0.9700 .
C33 H33B 0.9700 .
C34 N4 1.295(7) .
C34 N3 1.314(7) .
C34 H34 0.9300 .
C35 N3 1.333(7) .
C35 C36 1.340(8) .
C35 H35 0.9300 .
C36 N4 1.344(6) .
C36 H36 0.9300 .
N1 Zn1 1.991(4) .
N4 Zn2 2.001(4) 1_545
O1 Zn1 2.046(3) 3_665
O2 Zn1 2.050(3) .
O3 Zn2 1.982(3) 4_665
O4 Zn2 2.071(3) 2_645
O6 Zn2 1.972(3) .
O7 Zn1 2.082(3) .
O8 Zn1 2.030(3) 3_665
Zn1 O8 2.030(3) 3_665
Zn1 O1 2.046(3) 3_665
Zn1 Zn1 2.9968(10) 3_665
Zn2 O3 1.982(3) 4_566
Zn2 N4 2.001(4) 1_565
Zn2 O4 2.071(3) 2_655
